data_4081687
loop_
_publ_author_name
'Teets, Thomas S.'
'Labinger, Jay A.'
'Bercaw, John E.'

_publ_section_title
;
 A Thermodynamic Analysis of Rhenium(I)--Formyl C--H Bond Formation via
 Base-Assisted Heterolytic H2Cleavage in the Secondary Coordination Sphere
;
_journal_issue 19
_journal_name_full Organometallics
_journal_page_first 5530
_journal_paper_doi 10.1021/om400810v
_journal_volume 32
_journal_year 2013
_chemical_formula_sum 'C26 H26 B2 F8 N2 O5 P Re'
_chemical_formula_weight 837.28
_chemical_name_systematic
; 
 ? 
;
_space_group_IT_number 29
_symmetry_cell_setting orthorhombic
_symmetry_space_group_name_Hall 'P 2c -2ac'
_symmetry_space_group_name_H-M 'P c a 21'
_atom_sites_solution_hydrogens geom
_atom_sites_solution_primary direct
_atom_sites_solution_secondary difmap
_audit_creation_method SHELXL-97
_cell_angle_alpha 90.00
_cell_angle_beta 90.00
_cell_angle_gamma 90.00
_cell_formula_units_Z 4
_cell_length_a 14.5260(9)
_cell_length_b 13.7856(9)
_cell_length_c 14.5321(9)
_cell_measurement_reflns_used 9659
_cell_measurement_temperature 100(2)
_cell_measurement_theta_max 39.43
_cell_measurement_theta_min 2.47
_cell_volume 2910.0(3)
_computing_cell_refinement 'Bruker SAINT'
_computing_data_collection 'Bruker APEX2'
_computing_data_reduction 'Bruker SAINT'
_computing_molecular_graphics 'Bruker SHELXTL'
_computing_publication_material 'Bruker SHELXTL'
_computing_structure_refinement 'SHELXL-97 (Sheldrick, 2008)'
_computing_structure_solution 'SHELXS-97 (Sheldrick, 2008)'
_diffrn_ambient_temperature 100(2)
_diffrn_measured_fraction_theta_full 0.987
_diffrn_measured_fraction_theta_max 0.987
_diffrn_measurement_device_type 'Bruker APEX-II CCD'
_diffrn_measurement_method '\f and \w scans'
_diffrn_radiation_monochromator graphite
_diffrn_radiation_source 'fine-focus sealed tube'
_diffrn_radiation_type MoK\a
_diffrn_radiation_wavelength 0.71073
_diffrn_reflns_av_R_equivalents 0.0561
_diffrn_reflns_av_sigmaI/netI 0.0320
_diffrn_reflns_limit_h_max 25
_diffrn_reflns_limit_h_min -25
_diffrn_reflns_limit_k_max 24
_diffrn_reflns_limit_k_min -24
_diffrn_reflns_limit_l_max 24
_diffrn_reflns_limit_l_min -24
_diffrn_reflns_number 201771
_diffrn_reflns_theta_full 38.58
_diffrn_reflns_theta_max 38.58
_diffrn_reflns_theta_min 2.04
_exptl_absorpt_coefficient_mu 4.323
_exptl_absorpt_correction_T_max 0.4954
_exptl_absorpt_correction_T_min 0.3245
_exptl_absorpt_correction_type multi-scan
_exptl_absorpt_process_details sadabs
_exptl_crystal_colour colourless
_exptl_crystal_density_diffrn 1.911
_exptl_crystal_density_method 'not measured'
_exptl_crystal_description shard
_exptl_crystal_F_000 1632
_exptl_crystal_size_max 0.34
_exptl_crystal_size_mid 0.23
_exptl_crystal_size_min 0.19
_refine_diff_density_max 2.730
_refine_diff_density_min -2.531
_refine_diff_density_rms 0.141
_refine_ls_abs_structure_details 'Flack H D (1983), Acta Cryst. A39, 876-881'
_refine_ls_abs_structure_Flack -0.004(4)
_refine_ls_extinction_method none
_refine_ls_goodness_of_fit_ref 1.082
_refine_ls_hydrogen_treatment mixed
_refine_ls_matrix_type full
_refine_ls_number_parameters 410
_refine_ls_number_reflns 16219
_refine_ls_number_restraints 2
_refine_ls_restrained_S_all 1.082
_refine_ls_R_factor_all 0.0373
_refine_ls_R_factor_gt 0.0259
_refine_ls_shift/su_max 0.010
_refine_ls_shift/su_mean 0.000
_refine_ls_structure_factor_coef Fsqd
_refine_ls_weighting_details 'calc w=1/[\s^2^(Fo^2^)+(0.0230P)^2^+1.8757P] where P=(Fo^2^+2Fc^2^)/3'
_refine_ls_weighting_scheme calc
_refine_ls_wR_factor_gt 0.0548
_refine_ls_wR_factor_ref 0.0589
_reflns_number_gt 13809
_reflns_number_total 16219
_reflns_threshold_expression >2sigma(I)
_cod_data_source_file om400810v_si_002.cif
_cod_data_source_block 12
_cod_depositor_comments
;
The following automatic conversions were performed:

'_symmetry_cell_setting' value 'Orthorhombic' changed to
'orthorhombic' according to
/home/saulius/struct/CIF-dictionaries/cif_core.dic dictionary named
'cif_core.dic' version 2.4.2 from 2011-04-26.

Automatic conversion script
Id: cif_fix_values 1891 2012-01-12 08:04:46Z andrius 
;
_cod_original_sg_symbol_H-M Pca2(1)
_cod_database_code 4081687

loop_
_symmetry_equiv_pos_as_xyz
'x, y, z'
'-x, -y, z+1/2'
'x+1/2, -y, z'
'-x+1/2, y, z+1/2'

loop_
_atom_site_label
_atom_site_type_symbol
_atom_site_fract_x
_atom_site_fract_y
_atom_site_fract_z
_atom_site_U_iso_or_equiv
_atom_site_adp_type
_atom_site_occupancy
_atom_site_symmetry_multiplicity
_atom_site_calc_flag
_atom_site_refinement_flags
P1 P 0.48235(4) 2.72376(4) 1.35221(4) 0.01240(9) Uani 1 1 d .
Re1 Re 0.402731(4) 2.733708(4) 1.512199(10) 0.01184(2) Uani 1 1 d .
C1 C 0.52254(18) 2.75837(19) 1.57968(19) 0.0221(4) Uani 1 1 d .
C2 C 0.33769(16) 2.73096(15) 1.63818(17) 0.0168(4) Uani 1 1 d .
C3 C 0.28364(15) 2.70336(16) 1.44560(16) 0.0163(4) Uani 1 1 d .
C4 C 0.42591(17) 2.59677(16) 1.53119(15) 0.0181(4) Uani 1 1 d .
C5 C 0.37516(15) 2.86857(15) 1.5018(2) 0.0168(5) Uani 1 1 d .
C11 C 0.49340(17) 2.60301(14) 1.31970(15) 0.0162(4) Uani 1 1 d .
C12 C 0.41304(19) 2.55479(17) 1.29482(18) 0.0212(4) Uani 1 1 d .
H12 H 0.3563 2.5888 1.2915 0.025 Uiso 1 1 calc R
C13 C 0.4166(2) 2.46070(18) 1.27583(19) 0.0278(6) Uani 1 1 d .
H13 H 0.3626 2.4260 1.2593 0.033 Uiso 1 1 calc R
C14 C 0.5000(3) 2.41507(18) 1.2807(2) 0.0361(8) Uani 1 1 d .
H14 H 0.5033 2.3481 1.2656 0.043 Uiso 1 1 calc R
C15 C 0.5788(2) 2.4618(2) 1.3064(2) 0.0329(7) Uani 1 1 d .
H15 H 0.6355 2.4275 1.3088 0.039 Uiso 1 1 calc R
C16 C 0.5760(2) 2.55537(18) 1.32786(18) 0.0232(5) Uani 1 1 d .
H16 H 0.6296 2.5884 1.3483 0.028 Uiso 1 1 calc R
C20 C 0.41515(15) 2.77277(14) 1.24769(17) 0.0152(4) Uani 1 1 d .
H20 H 0.3611 2.7282 1.2423 0.018 Uiso 1 1 calc R
C21 C 0.37337(17) 2.86911(16) 1.26712(18) 0.0185(4) Uani 1 1 d .
H21A H 0.4146 2.9073 1.3075 0.022 Uiso 1 1 calc R
H21B H 0.3138 2.8606 1.2991 0.022 Uiso 1 1 calc R
C22 C 0.35815(18) 2.92416(17) 1.17373(19) 0.0232(5) Uani 1 1 d .
H22A H 0.3364 2.8777 1.1266 0.028 Uiso 1 1 calc R
H22B H 0.3099 2.9741 1.1820 0.028 Uiso 1 1 calc R
C23 C 0.4467(2) 2.97265(17) 1.1401(2) 0.0243(5) Uani 1 1 d .
H23A H 0.4433 2.9806 1.0725 0.029 Uiso 1 1 calc R
H23B H 0.4511 3.0381 1.1677 0.029 Uiso 1 1 calc R
C24 C 0.53238(17) 2.91657(15) 1.16353(18) 0.0201(4) Uani 1 1 d .
H24A H 0.5874 2.9516 1.1409 0.024 Uiso 1 1 calc R
H24B H 0.5377 2.9093 1.2311 0.024 Uiso 1 1 calc R
C25 C 0.46609(16) 2.76254(14) 1.15234(16) 0.0159(3) Uani 1 1 d .
C26 C 0.58408(17) 2.80879(18) 1.03463(17) 0.0214(5) Uani 1 1 d .
H26A H 0.5599 2.8512 0.9852 0.026 Uiso 1 1 calc R
H26B H 0.6484 2.8284 1.0470 0.026 Uiso 1 1 calc R
C27 C 0.58308(17) 2.70818(19) 1.0027(3) 0.0235(6) Uani 1 1 d .
H27A H 0.6205 2.6670 1.0442 0.028 Uiso 1 1 calc R
H27B H 0.6091 2.7039 0.9399 0.028 Uiso 1 1 calc R
C28 C 0.48492(17) 2.67474(16) 1.0028(2) 0.0223(5) Uani 1 1 d .
H28A H 0.4816 2.6054 0.9854 0.027 Uiso 1 1 calc R
H28B H 0.4486 2.7128 0.9579 0.027 Uiso 1 1 calc R
C31 C 0.59514(15) 2.77633(17) 1.34496(19) 0.0181(4) Uani 1 1 d .
C32 C 0.6618(2) 2.7454(2) 1.2790(2) 0.0286(6) Uani 1 1 d .
H32 H 0.6476 2.6940 1.2378 0.034 Uiso 1 1 calc R
C33 C 0.7466(3) 2.7898(3) 1.2748(3) 0.0467(12) Uani 1 1 d .
H33 H 0.7918 2.7683 1.2323 0.056 Uiso 1 1 calc R
C34 C 0.7647(2) 2.8658(3) 1.3335(3) 0.0449(10) Uani 1 1 d .
H34 H 0.8231 2.8967 1.3317 0.054 Uiso 1 1 calc R
C35 C 0.6986(2) 2.8978(2) 1.3951(3) 0.0383(8) Uani 1 1 d .
H35 H 0.7119 2.9515 1.4338 0.046 Uiso 1 1 calc R
C36 C 0.61406(18) 2.85344(19) 1.4014(2) 0.0244(5) Uani 1 1 d .
H36 H 0.5695 2.8759 1.4443 0.029 Uiso 1 1 calc R
N1 N 0.44658(15) 2.68906(13) 1.09934(14) 0.0186(4) Uani 1 1 d D
H1 H 0.4032(18) 2.651(2) 1.120(3) 0.022 Uiso 1 1 d D
N2 N 0.52694(14) 2.82382(13) 1.12139(14) 0.0171(3) Uani 1 1 d .
O1 O 0.58911(16) 2.7731(2) 1.6184(2) 0.0405(6) Uani 1 1 d .
O2 O 0.29872(14) 2.72739(13) 1.70898(14) 0.0231(3) Uani 1 1 d .
O3 O 0.21695(12) 2.68558(14) 1.40929(14) 0.0229(3) Uani 1 1 d .
O4 O 0.43561(15) 2.52183(13) 1.54828(16) 0.0291(4) Uani 1 1 d .
O5 O 0.35738(13) 2.94410(12) 1.50134(17) 0.0249(4) Uani 1 1 d .
B1 B 0.7884(2) 2.5240(2) 1.0604(2) 0.0243(5) Uani 1 1 d .
F1 F 0.74349(14) 2.51982(14) 0.97157(13) 0.0324(4) Uani 1 1 d .
F2 F 0.73957(14) 2.57778(14) 1.12493(14) 0.0367(4) Uani 1 1 d .
F3 F 0.79443(15) 2.43436(13) 1.09807(15) 0.0407(5) Uani 1 1 d .
F4 F 0.87573(16) 2.5593(2) 1.04979(16) 0.0521(6) Uani 1 1 d .
B2 B 0.4213(2) 1.8890(2) 0.8319(3) 0.0273(6) Uani 1 1 d .
F5 F 0.36262(16) 1.86842(14) 0.90821(17) 0.0454(5) Uani 1 1 d .
F6 F 0.37219(15) 1.91792(14) 0.75174(16) 0.0417(5) Uani 1 1 d .
F7 F 0.47154(15) 1.81044(12) 0.80744(15) 0.0372(4) Uani 1 1 d .
F8 F 0.48340(14) 1.95733(11) 0.86165(14) 0.0313(4) Uani 1 1 d .

loop_
_atom_site_aniso_label
_atom_site_aniso_U_11
_atom_site_aniso_U_22
_atom_site_aniso_U_33
_atom_site_aniso_U_23
_atom_site_aniso_U_13
_atom_site_aniso_U_12
P1 0.0124(2) 0.01023(18) 0.0145(2) 0.00004(16) 0.00158(17) 0.00058(15)
Re1 0.01138(2) 0.01090(2) 0.01324(3) -0.00169(5) 0.00066(5) 0.00035(2)
C1 0.0190(10) 0.0276(11) 0.0196(10) 0.0002(8) -0.0027(8) -0.0008(8)
C2 0.0173(9) 0.0155(8) 0.0176(9) -0.0015(7) -0.0011(7) 0.0016(7)
C3 0.0182(9) 0.0145(7) 0.0160(9) 0.0012(7) 0.0030(7) 0.0005(7)
C4 0.0224(9) 0.0163(7) 0.0156(12) 0.0000(6) 0.0039(7) 0.0028(7)
C5 0.0160(7) 0.0180(7) 0.0165(14) -0.0030(8) -0.0039(8) -0.0010(6)
C11 0.0260(10) 0.0110(7) 0.0116(9) 0.0003(6) 0.0016(7) 0.0036(7)
C12 0.0325(13) 0.0124(8) 0.0188(10) 0.0007(7) 0.0011(9) -0.0005(8)
C13 0.0538(18) 0.0134(8) 0.0161(11) 0.0008(8) -0.0015(11) -0.0041(10)
C14 0.076(2) 0.0119(8) 0.0198(12) -0.0012(8) 0.0038(14) 0.0105(12)
C15 0.0508(18) 0.0206(11) 0.0273(14) 0.0005(10) -0.0008(12) 0.0205(12)
C16 0.0302(12) 0.0200(9) 0.0193(11) 0.0030(8) -0.0021(9) 0.0111(9)
C20 0.0165(9) 0.0116(7) 0.0176(9) 0.0018(7) 0.0004(7) 0.0000(6)
C21 0.0200(9) 0.0126(8) 0.0230(11) 0.0013(7) 0.0011(8) 0.0036(7)
C22 0.0260(11) 0.0173(8) 0.0262(12) 0.0042(8) -0.0025(10) 0.0068(8)
C23 0.0337(14) 0.0119(8) 0.0274(13) 0.0041(8) -0.0009(11) 0.0015(9)
C24 0.0247(11) 0.0118(7) 0.0238(11) 0.0016(7) 0.0004(8) -0.0037(7)
C25 0.0188(9) 0.0113(7) 0.0175(9) 0.0012(7) -0.0014(7) 0.0008(7)
C26 0.0220(10) 0.0220(9) 0.0202(11) 0.0014(7) 0.0055(7) -0.0002(8)
C27 0.0282(10) 0.0246(8) 0.0175(16) 0.0000(10) 0.0030(11) 0.0070(8)
C28 0.0295(10) 0.0171(7) 0.0202(15) -0.0016(9) 0.0004(11) 0.0026(7)
C31 0.0134(8) 0.0204(9) 0.0206(11) 0.0055(8) 0.0016(7) 0.0003(7)
C32 0.0191(11) 0.0370(13) 0.0296(14) 0.0102(11) 0.0092(10) 0.0068(10)
C33 0.0181(11) 0.065(2) 0.058(3) 0.034(2) 0.0125(16) 0.0063(18)
C34 0.0196(12) 0.053(2) 0.062(2) 0.0324(19) -0.0054(14) -0.0122(12)
C35 0.0261(13) 0.0339(14) 0.055(2) 0.0163(14) -0.0135(13) -0.0169(11)
C36 0.0192(10) 0.0196(9) 0.0342(14) 0.0047(9) -0.0060(9) -0.0054(8)
N1 0.0255(10) 0.0119(7) 0.0184(9) -0.0011(6) -0.0013(7) -0.0017(6)
N2 0.0189(8) 0.0146(7) 0.0178(9) 0.0008(6) 0.0017(7) 0.0010(6)
O1 0.0265(11) 0.0564(18) 0.0387(15) 0.0044(12) -0.0133(9) -0.0092(9)
O2 0.0220(8) 0.0269(8) 0.0206(8) -0.0015(7) 0.0052(7) 0.0009(6)
O3 0.0198(8) 0.0232(8) 0.0256(9) 0.0028(7) -0.0048(7) -0.0041(6)
O4 0.0338(10) 0.0171(7) 0.0363(11) 0.0028(7) 0.0035(9) 0.0064(7)
O5 0.0312(8) 0.0151(6) 0.0285(12) -0.0033(7) -0.0019(9) 0.0035(5)
B1 0.0220(13) 0.0275(12) 0.0235(14) -0.0040(10) 0.0004(11) 0.0024(11)
F1 0.0300(9) 0.0385(10) 0.0285(9) -0.0024(7) -0.0044(7) -0.0005(8)
F2 0.0405(10) 0.0337(9) 0.0360(10) -0.0100(8) -0.0025(8) 0.0164(8)
F3 0.0515(12) 0.0228(7) 0.0479(12) -0.0069(8) -0.0169(10) 0.0125(8)
F4 0.0358(10) 0.0874(19) 0.0333(11) -0.0041(11) 0.0008(9) -0.0260(12)
B2 0.0359(15) 0.0122(9) 0.0337(16) 0.0042(10) -0.0037(13) -0.0016(10)
F5 0.0558(13) 0.0244(8) 0.0562(14) 0.0013(9) 0.0181(11) -0.0104(9)
F6 0.0437(10) 0.0229(8) 0.0584(14) 0.0140(9) -0.0239(10) -0.0092(8)
F7 0.0490(11) 0.0176(7) 0.0449(11) -0.0023(7) -0.0029(9) 0.0057(7)
F8 0.0376(10) 0.0158(6) 0.0405(11) 0.0033(7) -0.0091(8) -0.0060(7)

loop_
_atom_type_symbol
_atom_type_description
_atom_type_scat_dispersion_real
_atom_type_scat_dispersion_imag
_atom_type_scat_source
C C 0.0033 0.0016 'International Tables Vol C Tables 4.2.6.8 and 6.1.1.4'
H H 0.0000 0.0000 'International Tables Vol C Tables 4.2.6.8 and 6.1.1.4'
B B 0.0013 0.0007 'International Tables Vol C Tables 4.2.6.8 and 6.1.1.4'
N N 0.0061 0.0033 'International Tables Vol C Tables 4.2.6.8 and 6.1.1.4'
O O 0.0106 0.0060 'International Tables Vol C Tables 4.2.6.8 and 6.1.1.4'
F F 0.0171 0.0103 'International Tables Vol C Tables 4.2.6.8 and 6.1.1.4'
P P 0.1023 0.0942 'International Tables Vol C Tables 4.2.6.8 and 6.1.1.4'
Re Re -1.0185 7.2310 'International Tables Vol C Tables 4.2.6.8 and 6.1.1.4'

loop_
_geom_angle_atom_site_label_1
_geom_angle_atom_site_label_2
_geom_angle_atom_site_label_3
_geom_angle
C11 P1 C31 106.65(12)
C11 P1 C20 99.69(10)
C31 P1 C20 105.93(11)
C11 P1 Re1 109.55(8)
C31 P1 Re1 115.93(9)
C20 P1 Re1 117.44(7)
C5 Re1 C4 175.84(11)
C5 Re1 C3 89.09(9)
C4 Re1 C3 90.87(10)
C5 Re1 C1 93.17(11)
C4 Re1 C1 86.86(11)
C3 Re1 C1 177.73(10)
C5 Re1 C2 89.56(11)
C4 Re1 C2 86.28(9)
C3 Re1 C2 91.67(9)
C1 Re1 C2 88.10(10)
C5 Re1 P1 94.23(9)
C4 Re1 P1 89.92(7)
C3 Re1 P1 86.66(6)
C1 Re1 P1 93.42(8)
C2 Re1 P1 175.84(6)
O1 C1 Re1 179.0(3)
O2 C2 Re1 178.0(2)
O3 C3 Re1 179.1(2)
O4 C4 Re1 174.3(2)
O5 C5 Re1 175.4(3)
C16 C11 C12 121.8(2)
C16 C11 P1 121.0(2)
C12 C11 P1 116.80(18)
C13 C12 C11 119.2(3)
C12 C13 C14 118.2(3)
C15 C14 C13 122.7(2)
C16 C15 C14 119.8(3)
C15 C16 C11 118.1(3)
C21 C20 C25 115.98(18)
C21 C20 P1 111.71(17)
C25 C20 P1 115.05(15)
C20 C21 C22 109.0(2)
C23 C22 C21 111.7(2)
C24 C23 C22 113.5(2)
N2 C24 C23 108.6(2)
N2 C25 N1 116.6(2)
N2 C25 C20 124.3(2)
N1 C25 C20 119.1(2)
C27 C26 N2 112.7(2)
C26 C27 C28 107.5(2)
C27 C28 N1 108.0(3)
C36 C31 C32 119.9(2)
C36 C31 P1 117.5(2)
C32 C31 P1 122.5(2)
C33 C32 C31 120.2(3)
C32 C33 C34 118.8(4)
C33 C34 C35 120.7(3)
C36 C35 C34 121.4(3)
C31 C36 C35 119.0(3)
C25 N1 C28 124.4(2)
C25 N2 C24 118.2(2)
C25 N2 C26 124.6(2)
C24 N2 C26 116.68(19)
F3 B1 F4 108.1(3)
F3 B1 F2 104.3(3)
F4 B1 F2 111.1(3)
F3 B1 F1 110.7(2)
F4 B1 F1 109.3(3)
F2 B1 F1 113.1(2)
F7 B2 F8 106.1(3)
F7 B2 F6 106.2(3)
F8 B2 F6 113.2(2)
F7 B2 F5 111.6(2)
F8 B2 F5 106.5(3)
F6 B2 F5 113.1(3)

loop_
_geom_bond_atom_site_label_1
_geom_bond_atom_site_label_2
_geom_bond_distance
P1 C11 1.738(2)
P1 C31 1.795(2)
P1 C20 1.928(2)
P1 Re1 2.6004(6)
Re1 C5 1.908(2)
Re1 C4 1.937(2)
Re1 C3 2.026(2)
Re1 C1 2.026(3)
Re1 C2 2.061(2)
C1 O1 1.137(3)
C2 O2 1.175(3)
C3 O3 1.130(3)
C4 O4 1.072(3)
C5 O5 1.073(3)
C11 C16 1.373(3)
C11 C12 1.391(4)
C12 C13 1.327(3)
C13 C14 1.368(5)
C14 C15 1.365(5)
C15 C16 1.328(4)
C20 C21 1.487(3)
C20 C25 1.577(3)
C21 C22 1.571(4)
C22 C23 1.530(4)
C23 C24 1.504(4)
C24 N2 1.420(3)
C25 N2 1.303(3)
C25 N1 1.304(3)
C26 C27 1.462(4)
C26 N2 1.524(3)
C27 C28 1.499(4)
C28 N1 1.522(4)
C31 C36 1.371(4)
C31 C32 1.428(4)
C32 C33 1.377(6)
C33 C34 1.377(7)
C34 C35 1.385(6)
C35 C36 1.374(4)
B1 F3 1.354(4)
B1 F4 1.368(4)
B1 F2 1.390(4)
B1 F1 1.448(4)
B2 F7 1.353(4)
B2 F8 1.374(4)
B2 F6 1.424(4)
B2 F5 1.427(4)

loop_
_geom_hbond_atom_site_label_D
_geom_hbond_atom_site_label_H
_geom_hbond_atom_site_label_A
_geom_hbond_distance_DH
_geom_hbond_distance_HA
_geom_hbond_distance_DA
_geom_hbond_angle_DHA
_geom_hbond_site_symmetry_A
N1 H1 F3 0.877(18) 2.00(2) 2.789(3) 150(4) 34:5
